data_9006291
loop_
_publ_author_name
'Boisen, M. B.'
'Gibbs, G. V.'
'Bukowinski, M. S. T.'

_publ_section_title
;
 Framework silica structures generated using simulated annealing
 with a potential energy function based on an H6Si2O7 molecule
 Sample: 8
;
_journal_name_full 'Physics and Chemistry of Minerals'
_journal_page_first 269
_journal_page_last 284
_journal_volume 21
_journal_year 1994
_chemical_formula_structural SiO2
_chemical_formula_sum 'O2 Si'
_space_group_IT_number 15
_symmetry_space_group_name_Hall '-C 2yc'
_symmetry_space_group_name_H-M 'C 1 2/c 1'
_cell_angle_alpha 90
_cell_angle_beta 115.4133
_cell_angle_gamma 90
_cell_length_a 8.8664
_cell_length_b 4.7482
_cell_length_c 8.7918
_cell_formula_units_Z 8
_cell_volume 334.315
_exptl_crystal_density_diffrn 2.388
_cod_original_cell_volume 334.314
_cod_original_formula_sum 'Si O2'
_cod_database_code 9006291

loop_
_symmetry_equiv_pos_as_xyz
x,y,z
1/2+x,1/2+y,z
x,-y,1/2+z
1/2+x,1/2-y,1/2+z
-x,y,1/2-z
1/2-x,1/2+y,1/2-z
-x,-y,-z
1/2-x,1/2-y,-z

loop_
_atom_site_label
_atom_site_fract_x
_atom_site_fract_y
_atom_site_fract_z
Si 0.81229 0.12825 0.18687
O1 0.25000 0.25000 0.50000
O2 0.18810 0.62173 0.68770
O3 0.00000 0.00488 0.25000
